data_4506614
loop_
_publ_author_name
'Landenberger, Kira B.'
'Matzger, Adam J.'

_publ_section_title
;
 Cocrystals of 1,3,5,7-Tetranitro-1,3,5,7-tetrazacyclooctane (HMX)
;
_journal_issue 7
_journal_name_full 'Crystal Growth &amp; Design'
_journal_page_first 3603
_journal_paper_doi 10.1021/cg3004245
_journal_volume 12
_journal_year 2012
_chemical_formula_moiety 'C4 H8 N8 O8, C4 H7 N O'
_chemical_formula_sum 'C8 H15 N9 O9'
_chemical_formula_weight 381.29
_chemical_name_common 'HMX - 2-pyrrolidone'
_chemical_name_systematic
; 
 1,3,5,7-tetranitro-1,3,5,7-tetraza-cyclooctane - 2-pyrrolidone 
;
_space_group_IT_number 176
_symmetry_cell_setting hexagonal
_symmetry_Int_Tables_number 176
_symmetry_space_group_name_Hall '-P 6c'
_symmetry_space_group_name_H-M 'P 63/m'
_atom_sites_solution_hydrogens geom
_atom_sites_solution_primary direct
_atom_sites_solution_secondary difmap
_audit_creation_date 2012-03-02
_audit_creation_method 'by CrystalStructure 4.0'
_cell_angle_alpha 90.0000
_cell_angle_beta 90.0000
_cell_angle_gamma 120.0000
_cell_formula_units_Z 6
_cell_length_a 15.8469(6)
_cell_length_b 15.8469(6)
_cell_length_c 10.5371(7)
_cell_measurement_reflns_used 18443
_cell_measurement_temperature 85
_cell_measurement_theta_max 63.10
_cell_measurement_theta_min 3.20
_cell_volume 2291.6(2)
_computing_cell_refinement PROCESS-AUTO
_computing_data_collection PROCESS-AUTO
_computing_data_reduction CrystalClear
_computing_molecular_graphics 'CrystalStructure 4.0'
_computing_publication_material 'CrystalStructure 4.0 (Rigaku, 2009)'
_computing_structure_refinement 'SHELXL97 (Sheldrick, 1997)'
_computing_structure_solution 'SIR2004 (Burla, et al., 2005)'
_diffrn_ambient_temperature 85
_diffrn_measured_fraction_theta_full 1.000
_diffrn_measured_fraction_theta_max 1.000
_diffrn_measurement_device_type 'Rigaku Saturn70 CCD'
_diffrn_measurement_method \w
_diffrn_radiation_type 'Cu K\a'
_diffrn_radiation_wavelength 1.54187
_diffrn_reflns_av_R_equivalents 0.1360
_diffrn_reflns_limit_h_max 18
_diffrn_reflns_limit_h_min -18
_diffrn_reflns_limit_k_max 18
_diffrn_reflns_limit_k_min -18
_diffrn_reflns_limit_l_max 12
_diffrn_reflns_limit_l_min -12
_diffrn_reflns_number 58639
_diffrn_reflns_theta_full 63.64
_diffrn_reflns_theta_max 63.64
_diffrn_standards_number 0
_exptl_absorpt_coefficient_mu 1.319
_exptl_absorpt_correction_T_max 0.987
_exptl_absorpt_correction_T_min 0.818
_exptl_absorpt_correction_type multi-scan
_exptl_absorpt_process_details 'Jacobson, R. (1998) Private communication'
_exptl_crystal_colour colorless
_exptl_crystal_density_diffrn 1.657
_exptl_crystal_density_method 'not measured'
_exptl_crystal_description needle
_exptl_crystal_F_000 1188.00
_exptl_crystal_size_max 0.18
_exptl_crystal_size_mid 0.01
_exptl_crystal_size_min 0.01
_refine_diff_density_max 0.240
_refine_diff_density_min -0.420
_refine_ls_extinction_method none
_refine_ls_goodness_of_fit_ref 1.007
_refine_ls_hydrogen_treatment riding
_refine_ls_number_parameters 148
_refine_ls_number_reflns 1342
_refine_ls_R_factor_gt 0.0627
_refine_ls_shift/su_max 0.000
_refine_ls_structure_factor_coef Fsqd
_refine_ls_weighting_details 'w = 1/[\s^2^(Fo^2^)+(0.1271P)^2^+0.0000P] where P=(Fo^2^+2Fc^2^)/3'
_refine_ls_weighting_scheme calc
_refine_ls_wR_factor_ref 0.1744
_reflns_number_gt 976
_reflns_number_total 1342
_reflns_threshold_expression F^2^>2.0\s(F^2^)
_cod_duplicate_entry 4506302
_cod_data_source_file cg3004245_si_002.cif
_cod_data_source_block HMX_2-pyrr
_cod_database_code 4506614

loop_
_symmetry_equiv_pos_site_id
_symmetry_equiv_pos_as_xyz
1 +X,+Y,+Z
2 -Y,+X-Y,+Z
3 -X+Y,-X,+Z
4 -X,-Y,1/2+Z
5 +Y,-X+Y,1/2+Z
6 +X-Y,+X,1/2+Z
7 -X,-Y,-Z
8 +Y,-X+Y,-Z
9 +X-Y,+X,-Z
10 +X,+Y,1/2-Z
11 -Y,+X-Y,1/2-Z
12 -X+Y,-X,1/2-Z

loop_
_atom_site_label
_atom_site_type_symbol
_atom_site_fract_x
_atom_site_fract_y
_atom_site_fract_z
_atom_site_U_iso_or_equiv
_atom_site_adp_type
_atom_site_occupancy
_atom_site_symmetry_multiplicity
_atom_site_calc_flag
_atom_site_refinement_flags
O(1) O -0.07477(14) 0.06292(13) 0.14684(17) 0.0441(6) Uani 1.00 1 d .
O(2) O -0.06398(14) 0.25295(13) 0.0694(2) 0.0530(6) Uani 1.00 1 d .
O(3) O 0.02067(16) 0.41228(14) 0.0570(2) 0.0625(7) Uani 1.00 1 d .
O(4) O 0.19794(15) 0.59869(14) 0.1463(2) 0.0561(7) Uani 1.00 1 d .
O(5) O -0.0162(2) 0.2986(2) 0.7500 0.0870(14) Uani 1.00 2 d S
N(1) N -0.0416(2) 0.1020(2) 0.2500 0.0349(8) Uani 1.00 2 d S
N(2) N 0.03692(19) 0.19450(19) 0.2500 0.0312(8) Uani 1.00 2 d S
N(3) N 0.01269(16) 0.33214(16) 0.0753(3) 0.0448(7) Uani 1.00 1 d .
N(4) N 0.09512(15) 0.33041(14) 0.1056(2) 0.0371(6) Uani 1.00 1 d .
N(5) N 0.1924(2) 0.5601(2) 0.2500 0.0491(10) Uani 1.00 2 d S
N(6) N 0.1765(2) 0.4659(2) 0.2500 0.0402(9) Uani 1.00 2 d S
N(7) N 0.1475(3) 0.4212(3) 0.7759(15) 0.060(4) Uani 0.50 1 d P
C(1) C 0.08607(19) 0.23565(17) 0.1311(3) 0.0349(7) Uani 1.00 1 d .
C(2) C 0.18314(19) 0.42324(18) 0.1313(3) 0.0427(8) Uani 1.00 1 d .
C(3) C 0.0472(3) 0.3851(3) 0.7500 0.0593(14) Uani 1.00 2 d S
C(4) C 0.0341(4) 0.4653(3) 0.7155(8) 0.053(3) Uani 0.50 1 d P
C(5) C 0.1272(4) 0.5571(4) 0.7060(5) 0.0524(20) Uani 0.50 1 d P
C(6) C 0.1956(4) 0.5298(4) 0.7823(9) 0.061(3) Uani 0.50 1 d P
H(1A) H 0.0493 0.1903 0.0612 0.042 Uiso 1.00 1 calc R
H(1B) H 0.1519 0.2429 0.1335 0.042 Uiso 1.00 1 calc R
H(2A) H 0.2398 0.4130 0.1346 0.051 Uiso 1.00 1 calc R
H(2B) H 0.1940 0.4691 0.0611 0.051 Uiso 1.00 1 calc R
H(4A) H -0.0075 0.4725 0.7797 0.064 Uiso 0.50 1 calc R
H(4B) H -0.0000 0.4512 0.6328 0.064 Uiso 0.50 1 calc R
H(5A) H 0.1237 0.6117 0.7462 0.063 Uiso 0.50 2 calc R
H(5B) H 0.1486 0.5738 0.6167 0.063 Uiso 0.50 1 calc R
H(6A) H 0.2612 0.5605 0.7433 0.074 Uiso 0.50 1 calc R
H(6B) H 0.2021 0.5519 0.8715 0.074 Uiso 0.50 1 calc R
H(7) H 0.190(4) 0.389(4) 0.786(6) 0.0717 Uiso 0.50 1 d .

loop_
_atom_site_aniso_label
_atom_site_aniso_U_11
_atom_site_aniso_U_22
_atom_site_aniso_U_33
_atom_site_aniso_U_12
_atom_site_aniso_U_13
_atom_site_aniso_U_23
O(1) 0.0407(11) 0.0336(10) 0.0450(13) 0.0088(9) -0.0054(9) -0.0037(9)
O(2) 0.0415(11) 0.0369(11) 0.0770(16) 0.0170(10) -0.0185(11) -0.0100(10)
O(3) 0.0645(14) 0.0382(12) 0.0930(19) 0.0317(11) -0.0255(13) -0.0060(11)
O(4) 0.0529(13) 0.0326(11) 0.0813(19) 0.0203(10) 0.0047(11) 0.0087(11)
O(5) 0.050(2) 0.0319(18) 0.158(4) 0.0046(16) 0.0000 0.0000
N(1) 0.0301(16) 0.0278(16) 0.042(2) 0.0111(14) 0.0000 0.0000
N(2) 0.0267(15) 0.0214(14) 0.0370(19) 0.0057(12) 0.0000 0.0000
N(3) 0.0446(14) 0.0352(13) 0.0583(18) 0.0227(12) -0.0099(12) -0.0042(11)
N(4) 0.0333(12) 0.0264(11) 0.0514(14) 0.0149(9) 0.0033(10) 0.0057(10)
N(5) 0.0338(19) 0.0296(18) 0.083(3) 0.0148(16) 0.0000 0.0000
N(6) 0.0338(17) 0.0206(15) 0.065(2) 0.0125(13) 0.0000 0.0000
N(7) 0.042(2) 0.049(2) 0.090(13) 0.024(2) 0.004(3) 0.002(3)
C(1) 0.0325(14) 0.0260(13) 0.0460(18) 0.0144(11) 0.0060(12) 0.0025(11)
C(2) 0.0324(15) 0.0266(14) 0.065(2) 0.0117(12) 0.0078(13) 0.0050(13)
C(3) 0.035(2) 0.035(2) 0.103(4) 0.015(2) 0.0000 0.0000
C(4) 0.036(3) 0.027(2) 0.098(10) 0.018(2) -0.019(3) -0.011(3)
C(5) 0.043(3) 0.037(3) 0.072(6) 0.017(2) 0.002(3) -0.000(3)
C(6) 0.043(3) 0.043(3) 0.080(10) 0.009(2) -0.008(3) 0.013(3)

loop_
_atom_type_symbol
_atom_type_description
_atom_type_scat_dispersion_real
_atom_type_scat_dispersion_imag
_atom_type_scat_source
C C 0.018 0.009
;
International Tables for Crystallography
(1992, Vol. C, Tables 4.2.6.8 and 6.1.1.4)
;
H H 0.000 0.000
;
International Tables for Crystallography
(1992, Vol. C, Table 6.1.1.4)
;
N N 0.031 0.018
;
International Tables for Crystallography
(1992, Vol. C, Tables 4.2.6.8 and 6.1.1.4)
;
O O 0.049 0.032
;
International Tables for Crystallography
(1992, Vol. C, Tables 4.2.6.8 and 6.1.1.4)
;

loop_
_geom_angle_atom_site_label_1
_geom_angle_atom_site_label_2
_geom_angle_atom_site_label_3
_geom_angle
_geom_angle_publ_flag
_geom_angle_site_symmetry_1
_geom_angle_site_symmetry_3
O(1) N(1) O(1) 124.0(2) yes . 10_555
O(1) N(1) N(2) 118.01(12) yes . .
O(1) N(1) N(2) 118.01(12) yes 10_555 .
N(1) N(2) C(1) 118.61(13) yes . .
N(1) N(2) C(1) 118.61(13) yes . 10_555
C(1) N(2) C(1) 120.0(2) yes . 10_555
O(2) N(3) O(3) 125.6(3) yes . .
O(2) N(3) N(4) 117.3(3) yes . .
O(3) N(3) N(4) 117.09(19) yes . .
N(3) N(4) C(1) 117.58(18) yes . .
N(3) N(4) C(2) 117.9(2) yes . .
C(1) N(4) C(2) 123.7(2) yes . .
O(4) N(5) O(4) 124.7(4) yes . 10_555
O(4) N(5) N(6) 117.66(17) yes . .
O(4) N(5) N(6) 117.66(17) yes 10_555 .
N(5) N(6) C(2) 119.08(16) yes . .
N(5) N(6) C(2) 119.08(16) yes . 10_555
C(2) N(6) C(2) 119.2(4) yes . 10_555
C(3) N(7) C(6) 107.3(5) yes . .
N(2) C(1) N(4) 112.1(3) yes . .
N(4) C(2) N(6) 112.0(2) yes . .
O(5) C(3) N(7) 125.1(5) yes . .
O(5) C(3) C(4) 126.1(4) yes . .
N(7) C(3) C(4) 108.7(4) yes . .
C(3) C(4) C(5) 112.1(5) yes . .
C(4) C(5) C(6) 100.5(5) yes . .
N(7) C(6) C(5) 105.6(6) yes . .
C(3) N(7) H(7) 134(3) yes . .
C(6) N(7) H(7) 119(3) yes . .
N(2) C(1) H(1A) 109.183 yes . .
N(2) C(1) H(1B) 109.176 yes . .
N(4) C(1) H(1A) 109.183 yes . .
N(4) C(1) H(1B) 109.180 yes . .
H(1A) C(1) H(1B) 107.887 yes . .
N(4) C(2) H(2A) 109.217 yes . .
N(4) C(2) H(2B) 109.220 yes . .
N(6) C(2) H(2A) 109.234 yes . .
N(6) C(2) H(2B) 109.199 yes . .
H(2A) C(2) H(2B) 107.909 yes . .
C(3) C(4) H(4A) 109.199 yes . .
C(3) C(4) H(4B) 109.199 yes . .
C(5) C(4) H(4A) 109.181 yes . .
C(5) C(4) H(4B) 109.190 yes . .
H(4A) C(4) H(4B) 107.884 yes . .
C(4) C(5) H(5A) 111.677 yes . .
C(4) C(5) H(5B) 111.672 yes . .
C(6) C(5) H(5A) 111.679 yes . .
C(6) C(5) H(5B) 111.677 yes . .
H(5A) C(5) H(5B) 109.442 yes . .
N(7) C(6) H(6A) 110.626 yes . .
N(7) C(6) H(6B) 110.634 yes . .
C(5) C(6) H(6A) 110.625 yes . .
C(5) C(6) H(6B) 110.626 yes . .
H(6A) C(6) H(6B) 108.755 yes . .

loop_
_geom_bond_atom_site_label_1
_geom_bond_atom_site_label_2
_geom_bond_distance
_geom_bond_publ_flag
_geom_bond_site_symmetry_2
O(1) N(1) 1.231(4) yes .
O(2) N(3) 1.237(3) yes .
O(3) N(3) 1.227(3) yes .
O(4) N(5) 1.233(3) yes .
O(5) C(3) 1.229(4) yes .
N(1) N(2) 1.369(4) yes .
N(2) C(1) 1.447(3) yes .
N(2) C(1) 1.447(3) yes 10_555
N(3) N(4) 1.358(3) yes .
N(4) C(1) 1.460(3) yes .
N(4) C(2) 1.460(4) yes .
N(5) N(6) 1.384(4) yes .
N(6) C(2) 1.451(3) yes .
N(6) C(2) 1.451(3) yes 10_555
N(7) C(3) 1.420(10) yes .
N(7) C(6) 1.495(9) yes .
C(3) C(4) 1.433(7) yes .
C(4) C(5) 1.469(8) yes .
C(5) C(6) 1.573(7) yes .
N(7) H(7) 1.03(6) yes .
C(1) H(1A) 0.990 yes .
C(1) H(1B) 0.990 yes .
C(2) H(2A) 0.990 yes .
C(2) H(2B) 0.990 yes .
C(4) H(4A) 0.990 yes .
C(4) H(4B) 0.990 yes .
C(5) H(5A) 0.990 yes .
C(5) H(5B) 0.990 yes .
C(6) H(6A) 0.990 yes .
C(6) H(6B) 0.990 yes .

loop_
_geom_contact_atom_site_label_1
_geom_contact_atom_site_label_2
_geom_contact_distance
_geom_contact_publ_flag
_geom_contact_site_symmetry_2
O(1) O(2) 3.041(2) yes .
O(1) C(1) 2.653(3) yes .
O(1) C(1) 3.534(5) yes 10_555
O(2) N(1) 3.212(2) yes .
O(2) N(2) 2.918(3) yes .
O(2) C(1) 2.608(3) yes .
O(2) C(2) 3.532(4) yes .
O(3) O(4) 3.034(4) yes .
O(3) N(5) 3.264(5) yes .
O(3) N(6) 2.976(4) yes .
O(3) C(1) 3.524(3) yes .
O(3) C(2) 2.612(4) yes .
O(4) C(2) 2.676(3) yes .
O(4) C(2) 3.553(4) yes 10_555
O(5) C(5) 3.585(5) yes .
O(5) C(6) 3.536(6) yes .
N(1) N(4) 3.503(4) yes .
N(1) N(4) 3.503(4) yes 10_555
N(2) N(3) 3.022(3) yes .
N(2) N(3) 3.022(3) yes 10_555
N(2) N(4) 2.412(4) yes 10_555
N(2) C(2) 3.417(4) yes .
N(2) C(2) 3.417(4) yes 10_555
N(3) N(6) 3.019(5) yes .
N(4) N(4) 3.044(5) yes 10_555
N(4) N(5) 3.511(4) yes .
N(4) C(1) 3.124(6) yes 10_555
N(4) C(2) 3.122(6) yes 10_555
N(6) C(1) 3.422(4) yes .
N(6) C(1) 3.422(4) yes 10_555
C(1) C(2) 3.592(7) yes 10_555
O(1) O(1) 3.277(3) yes 2_555
O(1) O(1) 3.277(3) yes 3_555
O(1) O(5) 3.528(3) yes 6_554
O(1) N(1) 3.266(3) yes 2_555
O(1) N(2) 3.219(3) yes 2_555
O(1) C(1) 3.047(5) yes 2_555
O(1) C(1) 3.248(6) yes 9_555
O(2) O(5) 3.447(4) yes 1_554
O(2) N(4) 3.199(6) yes 9_555
O(2) C(1) 3.116(5) yes 9_555
O(2) C(2) 3.225(7) yes 9_555
O(3) O(3) 3.380(3) yes 7_565
O(3) C(3) 3.318(5) yes 1_554
O(4) O(4) 3.218(6) yes 2_665
O(4) O(4) 3.218(6) yes 3_565
O(4) N(5) 3.238(8) yes 3_565
O(4) N(6) 3.290(8) yes 3_565
O(4) C(2) 3.180(7) yes 3_565
O(5) O(1) 3.528(4) yes 5_555
O(5) O(1) 3.528(4) yes 8_556
O(5) O(2) 3.447(3) yes 1_556
O(5) O(2) 3.447(3) yes 10_555
O(5) N(2) 3.595(3) yes 6_555
O(5) N(3) 3.464(3) yes 1_556
O(5) N(3) 3.464(3) yes 10_555
O(5) C(1) 3.203(3) yes 6_555
O(5) C(1) 3.203(3) yes 9_556
O(5) C(2) 3.318(5) yes 6_555
O(5) C(2) 3.318(5) yes 9_556
N(1) O(1) 3.266(4) yes 3_555
N(1) O(1) 3.266(4) yes 12_555
N(1) N(1) 3.513(4) yes 2_555
N(1) N(1) 3.513(4) yes 3_555
N(1) N(2) 3.581(4) yes 2_555
N(2) O(1) 3.219(3) yes 3_555
N(2) O(1) 3.219(3) yes 12_555
N(2) O(5) 3.595(4) yes 5_554
N(2) N(1) 3.581(4) yes 3_555
N(3) O(5) 3.464(5) yes 1_554
N(3) C(3) 3.507(4) yes 1_554
N(4) O(2) 3.199(5) yes 8_555
N(5) O(4) 3.238(8) yes 2_665
N(5) O(4) 3.238(8) yes 11_665
N(5) N(5) 3.493(7) yes 2_665
N(5) N(5) 3.493(7) yes 3_565
N(6) O(4) 3.290(8) yes 2_665
N(6) O(4) 3.290(8) yes 11_665
C(1) O(1) 3.047(4) yes 3_555
C(1) O(1) 3.248(8) yes 8_555
C(1) O(2) 3.116(4) yes 8_555
C(1) O(5) 3.203(6) yes 5_554
C(2) O(2) 3.225(8) yes 8_555
C(2) O(4) 3.180(8) yes 2_665
C(2) O(5) 3.318(3) yes 5_554
C(3) O(3) 3.318(3) yes 1_556
C(3) O(3) 3.318(3) yes 10_555
C(3) N(3) 3.507(3) yes 1_556
C(3) N(3) 3.507(3) yes 10_555
O(1) H(1A) 2.1880 yes .
O(1) H(1B) 3.2878 yes .
O(2) H(1A) 2.4487 yes .
O(2) H(1B) 3.5667 yes .
O(3) H(2A) 3.5622 yes .
O(3) H(2B) 2.4260 yes .
O(4) H(2A) 3.3270 yes .
O(4) H(2B) 2.2136 yes .
O(5) H(4A) 2.7075 yes .
O(5) H(4B) 2.6113 yes .
O(5) H(7) 2.86(9) yes .
N(1) H(1A) 2.4449 yes .
N(1) H(1A) 2.4449 yes 10_555
N(1) H(1B) 3.0077 yes .
N(1) H(1B) 3.0077 yes 10_555
N(2) H(1A) 2.0039 yes 10_555
N(2) H(1B) 2.0039 yes 10_555
N(2) H(2A) 3.5599 yes .
N(2) H(2A) 3.5599 yes 10_555
N(3) H(1A) 2.5910 yes .
N(3) H(1B) 3.2179 yes .
N(3) H(2A) 3.2208 yes .
N(3) H(2B) 2.5988 yes .
N(4) H(1B) 3.3967 yes 10_555
N(4) H(2A) 3.3865 yes 10_555
N(5) H(2A) 3.0383 yes .
N(5) H(2A) 3.0383 yes 10_555
N(5) H(2B) 2.4658 yes .
N(5) H(2B) 2.4658 yes 10_555
N(6) H(1B) 3.5728 yes .
N(6) H(1B) 3.5728 yes 10_555
N(6) H(2A) 2.0078 yes 10_555
N(6) H(2B) 2.0073 yes 10_555
N(7) H(4A) 2.9469 yes .
N(7) H(4B) 3.0119 yes .
N(7) H(5A) 3.2386 yes .
N(7) H(5B) 2.9360 yes .
C(1) H(1A) 3.3097 yes 10_555
C(1) H(1B) 2.6710 yes 10_555
C(1) H(2A) 2.6434 yes .
C(1) H(2B) 3.2908 yes .
C(2) H(1A) 3.2924 yes .
C(2) H(1B) 2.6446 yes .
C(2) H(2A) 2.6586 yes 10_555
C(2) H(2B) 3.3081 yes 10_555
C(3) H(5A) 3.1645 yes .
C(3) H(5B) 2.9485 yes .
C(3) H(6A) 3.1310 yes .
C(3) H(6B) 2.8566 yes .
C(4) H(6A) 3.1441 yes .
C(4) H(6B) 2.8319 yes .
C(4) H(7) 3.33(6) yes .
C(5) H(7) 3.38(5) yes .
C(6) H(4A) 2.8735 yes .
C(6) H(4B) 3.1273 yes .
H(1A) H(1B) 3.5122 yes 10_555
H(1A) H(2A) 3.3927 yes .
H(1B) H(1B) 2.4556 yes 10_555
H(1B) H(2A) 2.3342 yes .
H(1B) H(2A) 3.3798 yes 10_555
H(1B) H(2B) 3.3883 yes .
H(2A) H(2A) 2.4330 yes 10_555
H(2A) H(2B) 3.5001 yes 10_555
H(4A) H(5A) 2.1743 yes .
H(4A) H(5B) 2.7695 yes .
H(4A) H(6B) 3.0608 yes .
H(4B) H(5A) 2.5994 yes .
H(4B) H(5B) 2.1853 yes .
H(5A) H(6A) 2.6791 yes .
H(5A) H(6B) 2.3155 yes .
H(5B) H(6A) 2.3215 yes .
H(5B) H(6B) 2.8880 yes .
H(6A) H(7) 2.4030 yes .
H(6B) H(7) 2.6461 yes .
O(1) H(1A) 2.9489 yes 2_555
O(1) H(1A) 2.3928 yes 9_555
O(1) H(1B) 2.5639 yes 2_555
O(1) H(1B) 3.3379 yes 9_555
O(1) H(1B) 3.4514 yes 11_555
O(2) H(1A) 3.1400 yes 9_555
O(2) H(1B) 2.5759 yes 9_555
O(2) H(2A) 2.7013 yes 9_555
O(2) H(2B) 3.2910 yes 9_555
O(3) H(2A) 3.5473 yes 9_555
O(4) H(2A) 2.7792 yes 3_565
O(4) H(2B) 3.0127 yes 3_565
O(5) H(1B) 2.3587 yes 6_555
O(5) H(1B) 2.3587 yes 9_556
O(5) H(2A) 2.4939 yes 6_555
O(5) H(2A) 2.4939 yes 9_556
N(1) H(1A) 3.5516 yes 6_555
N(1) H(1A) 3.5516 yes 9_555
N(1) H(1B) 3.3595 yes 2_555
N(1) H(1B) 3.3595 yes 11_555
N(3) H(1B) 3.3182 yes 9_555
N(3) H(2A) 3.3760 yes 9_555
N(5) H(2A) 3.5487 yes 3_565
N(5) H(2A) 3.5487 yes 12_565
C(1) H(1A) 3.3996 yes 8_555
C(3) H(1B) 3.4456 yes 6_555
C(3) H(1B) 3.4456 yes 9_556
C(3) H(2A) 3.3069 yes 6_555
C(3) H(2A) 3.3069 yes 9_556
H(1A) O(1) 2.9489 yes 3_555
H(1A) O(1) 2.3928 yes 8_555
H(1A) O(2) 3.1400 yes 8_555
H(1A) N(1) 3.5516 yes 5_554
H(1A) C(1) 3.3996 yes 9_555
H(1A) H(1A) 3.0019 yes 8_555
H(1A) H(1A) 3.0019 yes 9_555
H(1A) H(1B) 2.8582 yes 9_555
H(1B) O(1) 2.5639 yes 3_555
H(1B) O(1) 3.3379 yes 8_555
H(1B) O(1) 3.4514 yes 12_555
H(1B) O(2) 2.5759 yes 8_555
H(1B) O(5) 2.3587 yes 5_554
H(1B) N(1) 3.3595 yes 3_555
H(1B) N(3) 3.3182 yes 8_555
H(1B) C(3) 3.4456 yes 5_554
H(1B) H(1A) 2.8582 yes 8_555
H(2A) O(2) 2.7013 yes 8_555
H(2A) O(3) 3.5473 yes 8_555
H(2A) O(4) 2.7792 yes 2_665
H(2A) O(5) 2.4939 yes 5_554
H(2A) N(3) 3.3760 yes 8_555
H(2A) N(5) 3.5487 yes 2_665
H(2A) C(3) 3.3069 yes 5_554
H(2B) O(2) 3.2910 yes 8_555
H(2B) O(4) 3.0127 yes 2_665

loop_
_geom_torsion_atom_site_label_1
_geom_torsion_atom_site_label_2
_geom_torsion_atom_site_label_3
_geom_torsion_atom_site_label_4
_geom_torsion
_geom_torsion_publ_flag
_geom_torsion_site_symmetry_1
_geom_torsion_site_symmetry_3
_geom_torsion_site_symmetry_4
O(1) N(1) N(2) C(1) -9.5(5) no . . .
O(1) N(1) N(2) C(1) -170.5(3) no . . 10_555
O(1) N(1) N(2) C(1) 170.5(3) no 10_555 . .
O(1) N(1) N(2) C(1) 9.5(5) no 10_555 . 10_555
N(1) N(2) C(1) N(4) 127.1(3) no . . .
N(1) N(2) C(1) N(4) -127.1(3) no . 10_555 10_555
C(1) N(2) C(1) N(4) 72.1(5) no . 10_555 10_555
C(1) N(2) C(1) N(4) -72.1(5) no 10_555 . .
O(2) N(3) N(4) C(1) -1.2(4) no . . .
O(2) N(3) N(4) C(2) -171.1(3) no . . .
O(3) N(3) N(4) C(1) 178.3(3) no . . .
O(3) N(3) N(4) C(2) 8.4(4) no . . .
N(3) N(4) C(1) N(2) -70.9(3) no . . .
N(3) N(4) C(2) N(6) 70.3(3) no . . .
C(1) N(4) C(2) N(6) -98.9(3) no . . .
C(2) N(4) C(1) N(2) 98.4(3) no . . .
O(4) N(5) N(6) C(2) 10.1(4) no . . .
O(4) N(5) N(6) C(2) 171.5(3) no . . 10_555
O(4) N(5) N(6) C(2) -171.5(3) no 10_555 . .
O(4) N(5) N(6) C(2) -10.1(4) no 10_555 . 10_555
N(5) N(6) C(2) N(4) -125.6(3) no . . .
N(5) N(6) C(2) N(4) 125.6(3) no . 10_555 10_555
C(2) N(6) C(2) N(4) -73.0(4) no . 10_555 10_555
C(2) N(6) C(2) N(4) 73.0(4) no 10_555 . .
C(3) N(7) C(6) C(5) -22.1(11) no . . .
C(6) N(7) C(3) O(5) -172.8(5) no . . .
C(6) N(7) C(3) C(4) 11.2(11) no . . .
O(5) C(3) C(4) C(5) -170.7(4) no . . .
N(7) C(3) C(4) C(5) 5.2(9) no . . .
C(3) C(4) C(5) C(6) -17.9(7) no . . .
C(4) C(5) C(6) N(7) 23.7(9) no . . .
